data_7150593
loop_
_publ_author_name
'Frantz, Derik K.'
'Sullivan, Ashley A.'
'Yasui, Yoshizumi'
'Linden, Anthony'
'Baldridge, Kim K.'
'Siegel, Jay S.'

_publ_section_title
;
 Synthesis, X-ray crystal structures, and computational studies of
 1,1&#x2032;-bridged 4,4&#x2032;-diaryl-2,2&#x2032;-bibenzimidazoles:
 building blocks for supramolecular structures
;
_journal_issue 11
_journal_name_full 'Organic &amp; Biomolecular Chemistry'
_journal_page_first 2347
_journal_page_last 2352
_journal_paper_doi 10.1039/b820502g
_journal_volume 7
_journal_year 2009
_chemical_formula_moiety 'C33 H30 N4 O2, C H2 Cl2'
_chemical_formula_sum 'C34 H32 Cl2 N4 O2'
_chemical_formula_weight 599.56
_chemical_name_systematic
;
?
;
_space_group_IT_number 14
_symmetry_cell_setting monoclinic
_symmetry_Int_Tables_number 14
_symmetry_space_group_name_Hall '-P 2ybc'
_symmetry_space_group_name_H-M 'P 1 21/c 1'
_atom_sites_solution_hydrogens geom
_atom_sites_solution_primary direct
_atom_sites_solution_secondary difmap
_audit_creation_date 06-06-29
_audit_creation_method SHELXL-97
_cell_angle_alpha 90.00
_cell_angle_beta 106.7995(10)
_cell_angle_gamma 90.00
_cell_formula_units_Z 4
_cell_length_a 12.7522(2)
_cell_length_b 22.9038(4)
_cell_length_c 10.1324(2)
_cell_measurement_reflns_used 83457
_cell_measurement_temperature 160(1)
_cell_measurement_theta_max 27.5
_cell_measurement_theta_min 1.0
_cell_volume 2833.11(9)
_computing_cell_refinement 'DENZO-SMN (Otwinowski & Minor, 1997)'
_computing_data_collection 'COLLECT (Nonius, 2000)'
_computing_data_reduction 'DENZO-SMN and SCALEPACK (Otwinowski & Minor, 1997)'
_computing_molecular_graphics 'ORTEPII (Johnson, 1976)'
_computing_publication_material 'SHELXL97 and PLATON (Spek, 2006)'
_computing_structure_refinement 'SHELXL97 (Sheldrick, 1997)'
_computing_structure_solution 'SIR92 (Altomare et al., 1994)'
_diffrn_ambient_temperature 160(1)
_diffrn_detector '65 mm CCD camera on \k goniostat'
_diffrn_detector_area_resol_mean 9
_diffrn_measured_fraction_theta_full 0.999
_diffrn_measured_fraction_theta_max 0.999
_diffrn_measurement_device_type 'Nonius KappaCCD area-detector diffractometer'
_diffrn_measurement_method '\w scans with \k offsets'
_diffrn_radiation_monochromator 'horizontally mounted graphite crystal'
_diffrn_radiation_source 'Nonius FR590 sealed tube generator'
_diffrn_radiation_type 'Mo K\a'
_diffrn_radiation_wavelength 0.71073
_diffrn_reflns_av_R_equivalents 0.0809
_diffrn_reflns_av_sigmaI/netI 0.0478
_diffrn_reflns_limit_h_max 16
_diffrn_reflns_limit_h_min -16
_diffrn_reflns_limit_k_max 29
_diffrn_reflns_limit_k_min -29
_diffrn_reflns_limit_l_max 13
_diffrn_reflns_limit_l_min -13
_diffrn_reflns_number 57343
_diffrn_reflns_theta_full 27.47
_diffrn_reflns_theta_max 27.47
_diffrn_reflns_theta_min 1.67
_diffrn_standards_decay_% 0
_diffrn_standards_number 0
_exptl_absorpt_coefficient_mu 0.269
_exptl_absorpt_correction_T_max 0.979
_exptl_absorpt_correction_T_min 0.882
_exptl_absorpt_correction_type multi-scan
_exptl_absorpt_process_details '(Blessing, 1995)'
_exptl_crystal_colour colourless
_exptl_crystal_density_diffrn 1.406
_exptl_crystal_density_method 'not measured'
_exptl_crystal_description tablet
_exptl_crystal_F_000 1256
_exptl_crystal_size_max 0.25
_exptl_crystal_size_mid 0.15
_exptl_crystal_size_min 0.10
_refine_diff_density_max 1.200
_refine_diff_density_min -1.066
_refine_diff_density_rms 0.115
_refine_ls_extinction_coef 0.029(3)
_refine_ls_extinction_expression Fc^*^=kFc[1+0.001xFc^2^\l^3^/sin(2\q)]^-1/4^
_refine_ls_extinction_method SHELXL
_refine_ls_goodness_of_fit_ref 1.036
_refine_ls_hydrogen_treatment constr
_refine_ls_matrix_type full
_refine_ls_number_parameters 384
_refine_ls_number_reflns 6474
_refine_ls_number_restraints 0
_refine_ls_restrained_S_all 1.036
_refine_ls_R_factor_all 0.1080
_refine_ls_R_factor_gt 0.0703
_refine_ls_shift/su_max 0.001
_refine_ls_shift/su_mean 0.000
_refine_ls_structure_factor_coef Fsqd
_refine_ls_weighting_details 'w=1/[\s^2^(Fo^2^)+(0.1283P)^2^+2.3765P] where P=(Fo^2^+2Fc^2^)/3'
_refine_ls_weighting_scheme calc
_refine_ls_wR_factor_gt 0.1954
_refine_ls_wR_factor_ref 0.2237
_reflns_number_gt 4378
_reflns_number_total 6476
_reflns_threshold_expression 'I > 2\s(I)'
_cod_data_source_file b820502g.txt
_cod_data_source_block SG0625
_cod_database_code 7150593

loop_
_symmetry_equiv_pos_as_xyz
'x, y, z'
'-x, y+1/2, -z+1/2'
'-x, -y, -z'
'x, -y-1/2, z-1/2'

loop_
_atom_site_label
_atom_site_type_symbol
_atom_site_fract_x
_atom_site_fract_y
_atom_site_fract_z
_atom_site_U_iso_or_equiv
_atom_site_adp_type
_atom_site_occupancy
_atom_site_symmetry_multiplicity
_atom_site_calc_flag
_atom_site_refinement_flags
_atom_site_disorder_assembly
_atom_site_disorder_group
O14 O 0.8808(2) 0.58089(9) 0.5608(2) 0.0412(6) Uani 1 1 d . . .
O34 O 0.20089(17) 0.56906(9) -0.0526(2) 0.0367(5) Uani 1 1 d . . .
N1 N 0.63484(19) 0.32129(10) 0.4077(2) 0.0267(5) Uani 1 1 d . . .
N8 N 0.61770(19) 0.22644(10) 0.4569(2) 0.0259(5) Uani 1 1 d . . .
N21 N 0.43739(19) 0.31507(10) 0.1806(2) 0.0263(5) Uani 1 1 d . . .
N28 N 0.45422(19) 0.21743(10) 0.1646(2) 0.0276(5) Uani 1 1 d . . .
C2 C 0.7117(2) 0.30731(12) 0.5314(3) 0.0254(6) Uani 1 1 d . . .
C3 C 0.7923(2) 0.34226(12) 0.6214(3) 0.0261(6) Uani 1 1 d . . .
C4 C 0.8583(2) 0.31469(13) 0.7386(3) 0.0297(6) Uani 1 1 d . . .
H4 H 0.9135 0.3372 0.8007 0.036 Uiso 1 1 calc R . .
C5 C 0.8483(2) 0.25573(13) 0.7707(3) 0.0296(6) Uani 1 1 d . . .
C6 C 0.7686(2) 0.22171(13) 0.6827(3) 0.0283(6) Uani 1 1 d . . .
H6 H 0.7598 0.1817 0.7020 0.034 Uiso 1 1 calc R . .
C7 C 0.7016(2) 0.24834(12) 0.5642(3) 0.0260(6) Uani 1 1 d . . .
C9 C 0.5812(2) 0.27210(12) 0.3663(3) 0.0257(6) Uani 1 1 d . . .
C10 C 0.9255(3) 0.23042(14) 0.9006(3) 0.0353(7) Uani 1 1 d . . .
H101 H 0.9062 0.2454 0.9812 0.053 Uiso 1 1 calc R . .
H102 H 1.0009 0.2417 0.9067 0.053 Uiso 1 1 calc R . .
H103 H 0.9195 0.1878 0.8982 0.053 Uiso 1 1 calc R . .
C11 C 0.8103(2) 0.40503(12) 0.5986(3) 0.0274(6) Uani 1 1 d . . .
C12 C 0.8141(2) 0.42656(13) 0.4712(3) 0.0305(6) Uani 1 1 d . . .
H12 H 0.7997 0.4009 0.3944 0.037 Uiso 1 1 calc R . .
C13 C 0.8386(3) 0.48471(13) 0.4539(3) 0.0318(6) Uani 1 1 d . . .
H13 H 0.8426 0.4985 0.3670 0.038 Uiso 1 1 calc R . .
C14 C 0.8570(2) 0.52233(12) 0.5655(3) 0.0315(6) Uani 1 1 d . . .
C15 C 0.8508(3) 0.50209(13) 0.6923(3) 0.0342(7) Uani 1 1 d . . .
H15 H 0.8622 0.5282 0.7680 0.041 Uiso 1 1 calc R . .
C16 C 0.8282(2) 0.44441(13) 0.7081(3) 0.0314(6) Uani 1 1 d . . .
H16 H 0.8245 0.4310 0.7954 0.038 Uiso 1 1 calc R . .
C17 C 0.8793(3) 0.60434(14) 0.4305(3) 0.0438(8) Uani 1 1 d . . .
H171 H 0.9400 0.5878 0.4015 0.066 Uiso 1 1 calc R . .
H172 H 0.8872 0.6469 0.4377 0.066 Uiso 1 1 calc R . .
H173 H 0.8097 0.5945 0.3624 0.066 Uiso 1 1 calc R . .
C22 C 0.3593(2) 0.29517(12) 0.0634(3) 0.0254(6) Uani 1 1 d . . .
C23 C 0.2760(2) 0.32492(12) -0.0367(3) 0.0275(6) Uani 1 1 d . . .
C24 C 0.2100(2) 0.29072(13) -0.1414(3) 0.0298(6) Uani 1 1 d . . .
H24 H 0.1532 0.3096 -0.2098 0.036 Uiso 1 1 calc R . .
C25 C 0.2218(2) 0.23012(13) -0.1528(3) 0.0303(6) Uani 1 1 d . . .
C26 C 0.3028(2) 0.20090(13) -0.0535(3) 0.0313(6) Uani 1 1 d . . .
H26 H 0.3120 0.1599 -0.0578 0.038 Uiso 1 1 calc R . .
C27 C 0.3698(2) 0.23409(12) 0.0525(3) 0.0274(6) Uani 1 1 d . . .
C29 C 0.4917(2) 0.26825(12) 0.2389(3) 0.0252(6) Uani 1 1 d . . .
C30 C 0.1463(3) 0.19719(15) -0.2719(3) 0.0378(7) Uani 1 1 d . . .
H301 H 0.1712 0.1567 -0.2706 0.057 Uiso 1 1 calc R . .
H302 H 0.1470 0.2157 -0.3589 0.057 Uiso 1 1 calc R . .
H303 H 0.0717 0.1979 -0.2634 0.057 Uiso 1 1 calc R . .
C31 C 0.2557(2) 0.38874(12) -0.0331(3) 0.0271(6) Uani 1 1 d . . .
C32 C 0.3404(2) 0.42936(13) 0.0084(3) 0.0342(7) Uani 1 1 d . . .
H32 H 0.4139 0.4160 0.0424 0.041 Uiso 1 1 calc R . .
C33 C 0.3192(3) 0.48876(14) 0.0009(3) 0.0373(7) Uani 1 1 d . . .
H33 H 0.3782 0.5156 0.0293 0.045 Uiso 1 1 calc R . .
C34 C 0.2130(2) 0.50939(13) -0.0475(3) 0.0308(6) Uani 1 1 d . . .
C35 C 0.1271(2) 0.47010(13) -0.0859(3) 0.0333(7) Uani 1 1 d . . .
H35 H 0.0537 0.4836 -0.1174 0.040 Uiso 1 1 calc R . .
C36 C 0.1495(2) 0.41047(13) -0.0778(3) 0.0321(7) Uani 1 1 d . . .
H36 H 0.0901 0.3837 -0.1038 0.039 Uiso 1 1 calc R . .
C37 C 0.0931(3) 0.59161(15) -0.1065(4) 0.0414(8) Uani 1 1 d . . .
H371 H 0.0647 0.5812 -0.2042 0.062 Uiso 1 1 calc R . .
H372 H 0.0947 0.6342 -0.0970 0.062 Uiso 1 1 calc R . .
H373 H 0.0455 0.5750 -0.0555 0.062 Uiso 1 1 calc R . .
C41 C 0.5838(2) 0.16521(12) 0.4388(3) 0.0307(6) Uani 1 1 d . . .
H411 H 0.5085 0.1614 0.4463 0.037 Uiso 1 1 calc R . .
H412 H 0.6331 0.1414 0.5127 0.037 Uiso 1 1 calc R . .
C42 C 0.5876(3) 0.14269(13) 0.2995(3) 0.0324(7) Uani 1 1 d . . .
H421 H 0.6510 0.1604 0.2769 0.039 Uiso 1 1 calc R . .
H422 H 0.5990 0.0999 0.3055 0.039 Uiso 1 1 calc R . .
C43 C 0.4857(3) 0.15567(13) 0.1849(3) 0.0360(7) Uani 1 1 d . . .
H431 H 0.4957 0.1405 0.0979 0.043 Uiso 1 1 calc R . .
H432 H 0.4241 0.1338 0.2028 0.043 Uiso 1 1 calc R . .
Cl1 Cl 0.57246(8) 0.49498(5) 0.25310(12) 0.0650(4) Uani 1 1 d . . .
Cl2 Cl 0.39584(9) 0.46321(5) 0.36718(12) 0.0659(4) Uani 1 1 d . . .
C44 C 0.5240(3) 0.44352(18) 0.3496(4) 0.0563(10) Uani 1 1 d . . .
H441 H 0.5180 0.4050 0.3039 0.068 Uiso 1 1 calc R . .
H442 H 0.5772 0.4399 0.4423 0.068 Uiso 1 1 calc R . .

loop_
_atom_site_aniso_label
_atom_site_aniso_U_11
_atom_site_aniso_U_22
_atom_site_aniso_U_33
_atom_site_aniso_U_23
_atom_site_aniso_U_13
_atom_site_aniso_U_12
O14 0.0604(15) 0.0285(11) 0.0300(11) -0.0005(9) 0.0056(10) -0.0084(10)
O34 0.0334(11) 0.0291(11) 0.0441(13) 0.0030(9) 0.0057(10) 0.0040(9)
N1 0.0255(12) 0.0265(12) 0.0253(12) 0.0012(9) 0.0027(9) 0.0004(9)
N8 0.0240(11) 0.0265(12) 0.0242(12) 0.0016(9) 0.0022(9) -0.0017(9)
N21 0.0246(11) 0.0278(12) 0.0236(11) -0.0007(9) 0.0025(9) -0.0007(9)
N28 0.0282(12) 0.0245(12) 0.0272(12) -0.0014(9) 0.0032(10) 0.0000(9)
C2 0.0234(13) 0.0263(14) 0.0255(13) 0.0006(11) 0.0054(11) 0.0004(11)
C3 0.0228(13) 0.0295(14) 0.0257(14) -0.0013(11) 0.0067(11) -0.0001(11)
C4 0.0240(14) 0.0352(16) 0.0265(14) -0.0017(12) 0.0020(11) -0.0031(12)
C5 0.0238(14) 0.0391(16) 0.0248(14) 0.0028(12) 0.0052(11) 0.0026(12)
C6 0.0250(14) 0.0297(15) 0.0298(15) 0.0040(11) 0.0073(11) -0.0001(11)
C7 0.0215(13) 0.0300(14) 0.0250(13) 0.0008(11) 0.0042(11) 0.0008(11)
C9 0.0250(14) 0.0258(14) 0.0245(14) 0.0005(11) 0.0043(11) 0.0018(11)
C10 0.0313(16) 0.0402(17) 0.0297(15) 0.0066(13) 0.0015(13) 0.0010(13)
C11 0.0225(13) 0.0298(15) 0.0270(14) -0.0007(11) 0.0025(11) -0.0020(11)
C12 0.0316(15) 0.0302(15) 0.0275(14) -0.0051(12) 0.0049(12) -0.0012(12)
C13 0.0361(16) 0.0327(16) 0.0258(14) 0.0012(12) 0.0077(12) -0.0024(13)
C14 0.0318(15) 0.0264(14) 0.0333(15) -0.0006(12) 0.0045(12) -0.0056(12)
C15 0.0385(17) 0.0343(16) 0.0250(14) -0.0044(12) 0.0020(12) -0.0057(13)
C16 0.0342(15) 0.0358(16) 0.0212(13) -0.0019(11) 0.0034(11) -0.0024(12)
C17 0.059(2) 0.0334(17) 0.0348(17) 0.0054(13) 0.0064(15) -0.0107(15)
C22 0.0250(13) 0.0259(14) 0.0242(13) -0.0007(10) 0.0055(11) -0.0029(11)
C23 0.0263(14) 0.0321(15) 0.0238(14) 0.0017(11) 0.0068(11) -0.0023(11)
C24 0.0271(14) 0.0361(16) 0.0244(14) 0.0024(11) 0.0046(11) -0.0020(12)
C25 0.0313(15) 0.0345(16) 0.0238(14) -0.0028(11) 0.0058(12) -0.0069(12)
C26 0.0314(15) 0.0309(15) 0.0296(15) -0.0036(12) 0.0058(12) -0.0034(12)
C27 0.0253(14) 0.0308(15) 0.0248(14) -0.0016(11) 0.0052(11) -0.0015(11)
C29 0.0234(13) 0.0255(14) 0.0250(14) 0.0002(10) 0.0041(11) -0.0007(11)
C30 0.0400(17) 0.0412(18) 0.0274(15) -0.0073(13) 0.0022(13) -0.0074(14)
C31 0.0287(14) 0.0284(14) 0.0222(13) 0.0026(11) 0.0040(11) 0.0006(11)
C32 0.0251(14) 0.0325(16) 0.0402(17) -0.0007(13) 0.0015(13) 0.0021(12)
C33 0.0278(15) 0.0325(16) 0.0451(18) -0.0008(13) 0.0003(13) -0.0025(12)
C34 0.0321(15) 0.0309(15) 0.0285(15) 0.0019(12) 0.0074(12) 0.0014(12)
C35 0.0275(15) 0.0377(17) 0.0317(16) 0.0038(12) 0.0039(12) 0.0046(12)
C36 0.0260(14) 0.0336(16) 0.0330(15) 0.0004(12) 0.0026(12) -0.0040(12)
C37 0.0390(18) 0.0380(18) 0.0442(19) 0.0073(14) 0.0070(15) 0.0083(14)
C41 0.0338(15) 0.0260(14) 0.0322(15) 0.0012(12) 0.0095(13) -0.0031(12)
C42 0.0354(16) 0.0260(15) 0.0353(16) 0.0012(12) 0.0092(13) 0.0042(12)
C43 0.0395(17) 0.0266(15) 0.0352(17) -0.0040(13) 0.0002(13) 0.0033(13)
Cl1 0.0414(5) 0.0737(7) 0.0691(7) 0.0187(5) -0.0011(5) -0.0055(5)
Cl2 0.0525(6) 0.0750(8) 0.0689(7) -0.0125(5) 0.0156(5) 0.0025(5)
C44 0.059(2) 0.048(2) 0.056(2) 0.0026(18) 0.0067(19) 0.0103(18)

loop_
_atom_type_symbol
_atom_type_description
_atom_type_number_in_cell
_atom_type_scat_dispersion_real
_atom_type_scat_dispersion_imag
_atom_type_scat_source
C C 136 0.0033 0.0016
; International Tables for Crystallography (1992).
Vol. C, Tables 4.2.6.8 and 6.1.1.4
;
H H 128 0.0000 0.0000
; International Tables for Crystallography (1992).
Vol. C, Tables 4.2.6.8 and 6.1.1.4
;
Cl Cl 8 0.0061 0.0033
; International Tables for Crystallography (1992).
Vol. C, Tables 4.2.6.8 and 6.1.1.4
;
N N 16 0.0106 0.0060
; International Tables for Crystallography (1992).
Vol. C, Tables 4.2.6.8 and 6.1.1.4
;
O O 8 0.1484 0.1585
; International Tables for Crystallography (1992).
Vol. C, Tables 4.2.6.8 and 6.1.1.4
;

loop_
_geom_angle_atom_site_label_1
_geom_angle_atom_site_label_2
_geom_angle_atom_site_label_3
_geom_angle
_geom_angle_site_symmetry_1
_geom_angle_site_symmetry_3
_geom_angle_publ_flag
C14 O14 C17 117.2(2) . . ?
C34 O34 C37 117.5(2) . . ?
C9 N1 C2 104.8(2) . . ?
C9 N8 C7 106.5(2) . . ?
C9 N8 C41 127.8(2) . . ?
C7 N8 C41 125.4(2) . . ?
C29 N21 C22 105.7(2) . . ?
C27 N28 C29 106.2(2) . . ?
C27 N28 C43 120.0(2) . . ?
C29 N28 C43 133.7(2) . . ?
N1 C2 C7 110.3(2) . . ?
N1 C2 C3 130.3(3) . . ?
C7 C2 C3 119.5(2) . . ?
C4 C3 C2 116.2(3) . . ?
C4 C3 C11 119.3(2) . . ?
C2 C3 C11 124.5(2) . . ?
C3 C4 C5 124.1(3) . . ?
C3 C4 H4 117.9 . . ?
C5 C4 H4 117.9 . . ?
C6 C5 C4 119.4(3) . . ?
C6 C5 C10 121.2(3) . . ?
C4 C5 C10 119.4(3) . . ?
C5 C6 C7 117.5(3) . . ?
C5 C6 H6 121.3 . . ?
C7 C6 H6 121.3 . . ?
N8 C7 C6 131.4(3) . . ?
N8 C7 C2 105.4(2) . . ?
C6 C7 C2 123.2(3) . . ?
N1 C9 N8 113.0(2) . . ?
N1 C9 C29 122.2(2) . . ?
N8 C9 C29 124.8(2) . . ?
C5 C10 H101 109.5 . . ?
C5 C10 H102 109.5 . . ?
H101 C10 H102 109.5 . . ?
C5 C10 H103 109.5 . . ?
H101 C10 H103 109.5 . . ?
H102 C10 H103 109.5 . . ?
C12 C11 C16 117.7(3) . . ?
C12 C11 C3 122.3(2) . . ?
C16 C11 C3 119.9(3) . . ?
C13 C12 C11 121.6(3) . . ?
C13 C12 H12 119.2 . . ?
C11 C12 H12 119.2 . . ?
C14 C13 C12 118.9(3) . . ?
C14 C13 H13 120.5 . . ?
C12 C13 H13 120.5 . . ?
O14 C14 C13 124.2(3) . . ?
O14 C14 C15 115.4(3) . . ?
C13 C14 C15 120.4(3) . . ?
C16 C15 C14 120.0(3) . . ?
C16 C15 H15 120.0 . . ?
C14 C15 H15 120.0 . . ?
C15 C16 C11 121.4(3) . . ?
C15 C16 H16 119.3 . . ?
C11 C16 H16 119.3 . . ?
O14 C17 H171 109.5 . . ?
O14 C17 H172 109.5 . . ?
H171 C17 H172 109.5 . . ?
O14 C17 H173 109.5 . . ?
H171 C17 H173 109.5 . . ?
H172 C17 H173 109.5 . . ?
N21 C22 C27 109.3(2) . . ?
N21 C22 C23 131.3(3) . . ?
C27 C22 C23 119.3(2) . . ?
C24 C23 C22 116.1(3) . . ?
C24 C23 C31 120.1(3) . . ?
C22 C23 C31 123.8(2) . . ?
C23 C24 C25 124.3(3) . . ?
C23 C24 H24 117.8 . . ?
C25 C24 H24 117.8 . . ?
C26 C25 C24 119.5(3) . . ?
C26 C25 C30 120.5(3) . . ?
C24 C25 C30 120.0(3) . . ?
C25 C26 C27 117.3(3) . . ?
C25 C26 H26 121.3 . . ?
C27 C26 H26 121.3 . . ?
N28 C27 C26 130.3(3) . . ?
N28 C27 C22 106.2(2) . . ?
C26 C27 C22 123.4(3) . . ?
N21 C29 N28 112.5(2) . . ?
N21 C29 C9 121.5(2) . . ?
N28 C29 C9 126.0(2) . . ?
C25 C30 H301 109.5 . . ?
C25 C30 H302 109.5 . . ?
H301 C30 H302 109.5 . . ?
C25 C30 H303 109.5 . . ?
H301 C30 H303 109.5 . . ?
H302 C30 H303 109.5 . . ?
C36 C31 C32 117.1(3) . . ?
C36 C31 C23 120.3(3) . . ?
C32 C31 C23 122.5(3) . . ?
C33 C32 C31 121.1(3) . . ?
C33 C32 H32 119.5 . . ?
C31 C32 H32 119.5 . . ?
C34 C33 C32 120.7(3) . . ?
C34 C33 H33 119.6 . . ?
C32 C33 H33 119.6 . . ?
O34 C34 C33 116.1(3) . . ?
O34 C34 C35 124.4(3) . . ?
C33 C34 C35 119.5(3) . . ?
C34 C35 C36 119.3(3) . . ?
C34 C35 H35 120.4 . . ?
C36 C35 H35 120.4 . . ?
C31 C36 C35 122.3(3) . . ?
C31 C36 H36 118.9 . . ?
C35 C36 H36 118.9 . . ?
O34 C37 H371 109.5 . . ?
O34 C37 H372 109.5 . . ?
H371 C37 H372 109.5 . . ?
O34 C37 H373 109.5 . . ?
H371 C37 H373 109.5 . . ?
H372 C37 H373 109.5 . . ?
N8 C41 C42 110.8(2) . . ?
N8 C41 H411 109.5 . . ?
C42 C41 H411 109.5 . . ?
N8 C41 H412 109.5 . . ?
C42 C41 H412 109.5 . . ?
H411 C41 H412 108.1 . . ?
C43 C42 C41 113.6(3) . . ?
C43 C42 H421 108.9 . . ?
C41 C42 H421 108.9 . . ?
C43 C42 H422 108.9 . . ?
C41 C42 H422 108.9 . . ?
H421 C42 H422 107.7 . . ?
N28 C43 C42 116.1(2) . . ?
N28 C43 H431 108.3 . . ?
C42 C43 H431 108.3 . . ?
N28 C43 H432 108.3 . . ?
C42 C43 H432 108.3 . . ?
H431 C43 H432 107.4 . . ?
Cl2 C44 Cl1 111.9(2) . . ?
Cl2 C44 H441 109.2 . . ?
Cl1 C44 H441 109.2 . . ?
Cl2 C44 H442 109.2 . . ?
Cl1 C44 H442 109.2 . . ?
H441 C44 H442 107.9 . . ?

loop_
_geom_bond_atom_site_label_1
_geom_bond_atom_site_label_2
_geom_bond_distance
_geom_bond_site_symmetry_2
_geom_bond_publ_flag
O14 C14 1.379(3) . ?
O14 C17 1.420(4) . ?
O34 C34 1.375(4) . ?
O34 C37 1.422(4) . ?
N1 C9 1.322(4) . ?
N1 C2 1.387(3) . ?
N8 C9 1.380(4) . ?
N8 C7 1.381(4) . ?
N8 C41 1.463(3) . ?
N21 C29 1.320(4) . ?
N21 C22 1.388(3) . ?
N28 C27 1.374(4) . ?
N28 C29 1.394(4) . ?
N28 C43 1.469(4) . ?
C2 C7 1.406(4) . ?
C2 C3 1.410(4) . ?
C3 C4 1.392(4) . ?
C3 C11 1.485(4) . ?
C4 C5 1.404(4) . ?
C4 H4 0.9500 . ?
C5 C6 1.383(4) . ?
C5 C10 1.513(4) . ?
C6 C7 1.397(4) . ?
C6 H6 0.9500 . ?
C9 C29 1.457(4) . ?
C10 H101 0.9800 . ?
C10 H102 0.9800 . ?
C10 H103 0.9800 . ?
C11 C12 1.396(4) . ?
C11 C16 1.397(4) . ?
C12 C13 1.390(4) . ?
C12 H12 0.9500 . ?
C13 C14 1.387(4) . ?
C13 H13 0.9500 . ?
C14 C15 1.389(4) . ?
C15 C16 1.371(4) . ?
C15 H15 0.9500 . ?
C16 H16 0.9500 . ?
C17 H171 0.9800 . ?
C17 H172 0.9800 . ?
C17 H173 0.9800 . ?
C22 C27 1.413(4) . ?
C22 C23 1.413(4) . ?
C23 C24 1.390(4) . ?
C23 C31 1.487(4) . ?
C24 C25 1.404(4) . ?
C24 H24 0.9500 . ?
C25 C26 1.387(4) . ?
C25 C30 1.510(4) . ?
C26 C27 1.390(4) . ?
C26 H26 0.9500 . ?
C30 H301 0.9800 . ?
C30 H302 0.9800 . ?
C30 H303 0.9800 . ?
C31 C36 1.389(4) . ?
C31 C32 1.396(4) . ?
C32 C33 1.385(4) . ?
C32 H32 0.9500 . ?
C33 C34 1.384(4) . ?
C33 H33 0.9500 . ?
C34 C35 1.384(4) . ?
C35 C36 1.393(4) . ?
C35 H35 0.9500 . ?
C36 H36 0.9500 . ?
C37 H371 0.9800 . ?
C37 H372 0.9800 . ?
C37 H373 0.9800 . ?
C41 C42 1.517(4) . ?
C41 H411 0.9900 . ?
C41 H412 0.9900 . ?
C42 C43 1.501(4) . ?
C42 H421 0.9900 . ?
C42 H422 0.9900 . ?
C43 H431 0.9900 . ?
C43 H432 0.9900 . ?
Cl1 C44 1.754(4) . ?
Cl2 C44 1.753(4) . ?
C44 H441 0.9900 . ?
C44 H442 0.9900 . ?

loop_
_geom_torsion_atom_site_label_1
_geom_torsion_atom_site_label_2
_geom_torsion_atom_site_label_3
_geom_torsion_atom_site_label_4
_geom_torsion
_geom_torsion_site_symmetry_1
_geom_torsion_site_symmetry_2
_geom_torsion_site_symmetry_3
_geom_torsion_site_symmetry_4
_geom_torsion_publ_flag
C9 N1 C2 C7 -0.8(3) . . . . ?
C9 N1 C2 C3 179.3(3) . . . . ?
N1 C2 C3 C4 -179.5(3) . . . . ?
C7 C2 C3 C4 0.6(4) . . . . ?
N1 C2 C3 C11 0.4(5) . . . . ?
C7 C2 C3 C11 -179.5(2) . . . . ?
C2 C3 C4 C5 -0.3(4) . . . . ?
C11 C3 C4 C5 179.8(3) . . . . ?
C3 C4 C5 C6 -0.1(4) . . . . ?
C3 C4 C5 C10 179.4(3) . . . . ?
C4 C5 C6 C7 0.2(4) . . . . ?
C10 C5 C6 C7 -179.3(3) . . . . ?
C9 N8 C7 C6 -179.1(3) . . . . ?
C41 N8 C7 C6 -4.7(5) . . . . ?
C9 N8 C7 C2 -0.3(3) . . . . ?
C41 N8 C7 C2 174.0(2) . . . . ?
C5 C6 C7 N8 178.6(3) . . . . ?
C5 C6 C7 C2 0.1(4) . . . . ?
N1 C2 C7 N8 0.7(3) . . . . ?
C3 C2 C7 N8 -179.4(2) . . . . ?
N1 C2 C7 C6 179.6(2) . . . . ?
C3 C2 C7 C6 -0.5(4) . . . . ?
C2 N1 C9 N8 0.6(3) . . . . ?
C2 N1 C9 C29 179.6(2) . . . . ?
C7 N8 C9 N1 -0.2(3) . . . . ?
C41 N8 C9 N1 -174.4(2) . . . . ?
C7 N8 C9 C29 -179.1(3) . . . . ?
C41 N8 C9 C29 6.7(4) . . . . ?
C4 C3 C11 C12 134.2(3) . . . . ?
C2 C3 C11 C12 -45.7(4) . . . . ?
C4 C3 C11 C16 -43.5(4) . . . . ?
C2 C3 C11 C16 136.6(3) . . . . ?
C16 C11 C12 C13 2.2(4) . . . . ?
C3 C11 C12 C13 -175.5(3) . . . . ?
C11 C12 C13 C14 -1.6(5) . . . . ?
C17 O14 C14 C13 4.2(5) . . . . ?
C17 O14 C14 C15 -175.1(3) . . . . ?
C12 C13 C14 O14 -179.4(3) . . . . ?
C12 C13 C14 C15 -0.1(5) . . . . ?
O14 C14 C15 C16 -179.6(3) . . . . ?
C13 C14 C15 C16 1.1(5) . . . . ?
C14 C15 C16 C11 -0.4(5) . . . . ?
C12 C11 C16 C15 -1.3(4) . . . . ?
C3 C11 C16 C15 176.5(3) . . . . ?
C29 N21 C22 C27 -0.7(3) . . . . ?
C29 N21 C22 C23 177.8(3) . . . . ?
N21 C22 C23 C24 -179.0(3) . . . . ?
C27 C22 C23 C24 -0.7(4) . . . . ?
N21 C22 C23 C31 -0.1(5) . . . . ?
C27 C22 C23 C31 178.2(2) . . . . ?
C22 C23 C24 C25 -0.3(4) . . . . ?
C31 C23 C24 C25 -179.2(3) . . . . ?
C23 C24 C25 C26 1.1(4) . . . . ?
C23 C24 C25 C30 -179.3(3) . . . . ?
C24 C25 C26 C27 -0.9(4) . . . . ?
C30 C25 C26 C27 179.5(3) . . . . ?
C29 N28 C27 C26 -179.0(3) . . . . ?
C43 N28 C27 C26 0.4(5) . . . . ?
C29 N28 C27 C22 0.0(3) . . . . ?
C43 N28 C27 C22 179.3(2) . . . . ?
C25 C26 C27 N28 178.8(3) . . . . ?
C25 C26 C27 C22 0.0(4) . . . . ?
N21 C22 C27 N28 0.4(3) . . . . ?
C23 C22 C27 N28 -178.2(2) . . . . ?
N21 C22 C27 C26 179.5(3) . . . . ?
C23 C22 C27 C26 0.8(4) . . . . ?
C22 N21 C29 N28 0.7(3) . . . . ?
C22 N21 C29 C9 -179.9(2) . . . . ?
C27 N28 C29 N21 -0.5(3) . . . . ?
C43 N28 C29 N21 -179.7(3) . . . . ?
C27 N28 C29 C9 -179.9(3) . . . . ?
C43 N28 C29 C9 0.9(5) . . . . ?
N1 C9 C29 N21 -21.2(4) . . . . ?
N8 C9 C29 N21 157.6(3) . . . . ?
N1 C9 C29 N28 158.1(3) . . . . ?
N8 C9 C29 N28 -23.1(4) . . . . ?
C24 C23 C31 C36 34.2(4) . . . . ?
C22 C23 C31 C36 -144.7(3) . . . . ?
C24 C23 C31 C32 -142.8(3) . . . . ?
C22 C23 C31 C32 38.3(4) . . . . ?
C36 C31 C32 C33 -2.0(4) . . . . ?
C23 C31 C32 C33 175.2(3) . . . . ?
C31 C32 C33 C34 0.3(5) . . . . ?
C37 O34 C34 C33 177.8(3) . . . . ?
C37 O34 C34 C35 -2.8(4) . . . . ?
C32 C33 C34 O34 -179.2(3) . . . . ?
C32 C33 C34 C35 1.5(5) . . . . ?
O34 C34 C35 C36 179.3(3) . . . . ?
C33 C34 C35 C36 -1.4(4) . . . . ?
C32 C31 C36 C35 2.0(4) . . . . ?
C23 C31 C36 C35 -175.2(3) . . . . ?
C34 C35 C36 C31 -0.4(4) . . . . ?
C9 N8 C41 C42 49.2(4) . . . . ?
C7 N8 C41 C42 -124.0(3) . . . . ?
N8 C41 C42 C43 -84.9(3) . . . . ?
C27 N28 C43 C42 172.4(3) . . . . ?
C29 N28 C43 C42 -8.5(5) . . . . ?
C41 C42 C43 N28 56.6(4) . . . . ?

loop_
_cod_related_entry_id
_cod_related_entry_database
_cod_related_entry_code
1 ChemSpider 30653369
